data_7058240
loop_
_publ_author_name
'Nasim, Muhammad Jawad'
'Witek, Karolina'
'Kincses, Annam\'aria'
'Abdin, Ahmad Yaman'
'\.Zes\/lawska, Ewa'
'Mar\'c, Ma\/lgorzata Anna'
'Gajd\'acs, M\'ari\'o'
'Spengler, Gabriella'
'Nitek, Wojciech'
'Latacz, Gniewomir'
'Karczewska, El\.zbieta'
'Kie\'c-Kononowicz, Katarzyna'
'Handzlik, Jadwiga'
'Jacob, Claus'

_publ_section_title
;
 Pronounced activity of aromatic selenocyanates against multidrug
 resistant ESKAPE bacteria
;
_journal_issue 15
_journal_name_full 'New Journal of Chemistry'
_journal_page_first 6021
_journal_paper_doi 10.1039/C9NJ00563C
_journal_volume 43
_journal_year 2019
_chemical_formula_moiety 'C7 H15 N Se'
_chemical_formula_sum 'C8 H7 N Se'
_chemical_formula_weight 196.11
_chemical_name_common selenocyanate
_chemical_name_systematic
;
1-(selenocyanatomethyl)benzene
;
_space_group_IT_number 14
_space_group_name_Hall '-P 2ybc'
_space_group_name_H-M_alt 'P 1 21/c 1'
_symmetry_cell_setting monoclinic
_symmetry_Int_Tables_number 14
_symmetry_space_group_name_Hall '-P 2ybc'
_symmetry_space_group_name_H-M 'P 1 21/c 1'
_atom_sites_solution_hydrogens geom
_audit_creation_date 2017-11-26T19:43:19-00:00
_audit_creation_method 'WinGX routine CIF_UPDATE'
_audit_update_record
;
2018-01-27 deposited with the CCDC.    2019-03-13 downloaded from the CCDC.
;
_cell_angle_alpha 90
_cell_angle_beta 96.277(2)
_cell_angle_gamma 90
_cell_formula_units_Z 4
_cell_length_a 5.98800(10)
_cell_length_b 7.4440(2)
_cell_length_c 17.4880(5)
_cell_measurement_reflns_used 3244
_cell_measurement_temperature 293(2)
_cell_measurement_theta_max 27.485
_cell_measurement_theta_min 0.998
_cell_volume 774.85(3)
_computing_cell_refinement 'HKL Scalepack (Otwinowski & Minor 1997)'
_computing_data_collection 'Collect (Bruker AXS BV, 1997-2004)'
_computing_data_reduction 'HKL Denzo and Scalepack (Otwinowski & Minor 1997)'
_computing_molecular_graphics 'Ortep (Johnson, 1976)'
_computing_structure_refinement 'SHELXL-2013 (Sheldrick, 2013)'
_diffrn_ambient_temperature 293(2)
_diffrn_detector_area_resol_mean 9
_diffrn_measured_fraction_theta_full 0.999
_diffrn_measured_fraction_theta_max 0.999
_diffrn_measurement_device '95mm CCD camera on \k-goniostat'
_diffrn_measurement_device_type KappaCCD
_diffrn_measurement_method CCD
_diffrn_orient_matrix_type 'by Bruker AXS Collect from scalepack cell'
_diffrn_orient_matrix_UB_11 0.1671556
_diffrn_orient_matrix_UB_12 -0.0134583
_diffrn_orient_matrix_UB_13 0.0054149
_diffrn_orient_matrix_UB_21 -0.0031988
_diffrn_orient_matrix_UB_22 -0.0440657
_diffrn_orient_matrix_UB_23 0.0538874
_diffrn_orient_matrix_UB_31 -0.0167095
_diffrn_orient_matrix_UB_32 -0.1261954
_diffrn_orient_matrix_UB_33 -0.0193942
_diffrn_radiation_monochromator 'horizonally mounted graphite crystal'
_diffrn_radiation_type MoK\a
_diffrn_radiation_wavelength 0.71073
_diffrn_reflns_av_R_equivalents 0.0326
_diffrn_reflns_Laue_measured_fraction_full 0.999
_diffrn_reflns_Laue_measured_fraction_max 0.999
_diffrn_reflns_limit_h_max 7
_diffrn_reflns_limit_h_min -7
_diffrn_reflns_limit_k_max 9
_diffrn_reflns_limit_k_min -9
_diffrn_reflns_limit_l_max 21
_diffrn_reflns_limit_l_min -22
_diffrn_reflns_number 5844
_diffrn_reflns_point_group_measured_fraction_full 0.999
_diffrn_reflns_point_group_measured_fraction_max 0.999
_diffrn_reflns_theta_full 25.242
_diffrn_reflns_theta_max 27.489
_diffrn_reflns_theta_min 2.977
_exptl_absorpt_coefficient_mu 4.763
_exptl_absorpt_correction_T_max 1.0000
_exptl_absorpt_correction_T_min 0.7182
_exptl_absorpt_correction_type multi-scan
_exptl_absorpt_process_details '(DENZO-SMN; Otwinowski & Minor, 1997)'
_exptl_crystal_density_diffrn 1.681
_exptl_crystal_density_method 'not measured'
_exptl_crystal_description prism
_exptl_crystal_F_000 384
_exptl_crystal_size_max 0.455
_exptl_crystal_size_mid 0.164
_exptl_crystal_size_min 0.075
_refine_diff_density_max 0.317
_refine_diff_density_min -0.704
_refine_diff_density_rms 0.087
_refine_ls_extinction_method none
_refine_ls_goodness_of_fit_gt 18.73
_refine_ls_goodness_of_fit_ref 1.083
_refine_ls_hydrogen_treatment constr
_refine_ls_matrix_type full
_refine_ls_number_parameters 91
_refine_ls_number_reflns 1786
_refine_ls_number_restraints 0
_refine_ls_restrained_S_all 1.083
_refine_ls_R_factor_all 0.0261
_refine_ls_R_factor_gt 0.0226
_refine_ls_shift/su_max 0
_refine_ls_shift/su_mean 0
_refine_ls_structure_factor_coef Fsqd
_refine_ls_weighting_details 'w=1/[\s^2^(Fo^2^)+(0.0232P)^2^+0.5385P] where P=(Fo^2^+2Fc^2^)/3'
_refine_ls_weighting_scheme calc
_refine_ls_wR_factor_gt 0.0521
_refine_ls_wR_factor_ref 0.0536
_reflns_number_gt 1633
_reflns_number_total 1786
_reflns_threshold_expression 'I > 2\s(I)'
_cod_data_source_file c9nj00563c2.cif
_cod_data_source_block mj_11
_cod_depositor_comments
;
The following automatic conversions were performed:

'_exptl_absorpt_correction_type' value 'Multi-scan' changed to
'multi-scan' according to
/home/data/users/saulius/crontab/automatic-downloads/rss-feeds/RSC/lib/dictionaries/cif_core.dic
dictionary named 'cif_core.dic' version 2.4.2 from 2011-04-26.

Automatic conversion script
Id: cif_fix_values 4973 2017-02-22 13:04:09Z antanas 

 Adding full bibliography for 7058240--7058241.cif.
;
_cod_original_sg_symbol_H-M 'P 21/c'
_cod_database_code 7058240
_shelxl_version_number 2013-4

loop_
_symmetry_equiv_pos_as_xyz
'x, y, z'
'-x, y+1/2, -z+1/2'
'-x, -y, -z'
'x, -y-1/2, z-1/2'

loop_
_atom_site_label
_atom_site_type_symbol
_atom_site_fract_x
_atom_site_fract_y
_atom_site_fract_z
_atom_site_U_iso_or_equiv
_atom_site_adp_type
_atom_site_occupancy
_atom_site_calc_flag
Se1 Se 0.34684(3) 0.30029(2) 0.03577(2) 0.01470(8) Uani 1 d
N1 N -0.1546(3) 0.2711(3) 0.02536(11) 0.0221(4) Uani 1 d
C3 C 0.3279(3) 0.0748(2) 0.17255(11) 0.0133(4) Uani 1 d
C1 C 0.0376(3) 0.2796(2) 0.03053(12) 0.0154(4) Uani 1 d
C2 C 0.4112(3) 0.0740(3) 0.09480(11) 0.0158(4) Uani 1 d
H2A H 0.3422 -0.0256 0.0652 0.019 Uiso 1 calc
H2B H 0.5723 0.054 0.1011 0.019 Uiso 1 calc
C5 C 0.0502(3) -0.0123(3) 0.25614(12) 0.0183(4) Uani 1 d
H5 H -0.0861 -0.0665 0.2629 0.022 Uiso 1 calc
C4 C 0.1248(3) -0.0078(2) 0.18338(11) 0.0155(4) Uani 1 d
H4 H 0.0386 -0.0603 0.1418 0.019 Uiso 1 calc
C8 C 0.4555(3) 0.1525(3) 0.23530(12) 0.0160(4) Uani 1 d
H8 H 0.5907 0.2088 0.2286 0.019 Uiso 1 calc
C6 C 0.1796(4) 0.0642(3) 0.31836(12) 0.0203(4) Uani 1 d
H6 H 0.1306 0.0605 0.367 0.024 Uiso 1 calc
C7 C 0.3821(3) 0.1464(3) 0.30793(12) 0.0202(4) Uani 1 d
H7 H 0.4689 0.1975 0.3497 0.024 Uiso 1 calc

loop_
_atom_site_aniso_label
_atom_site_aniso_U_11
_atom_site_aniso_U_22
_atom_site_aniso_U_33
_atom_site_aniso_U_23
_atom_site_aniso_U_13
_atom_site_aniso_U_12
Se1 0.01119(11) 0.01718(11) 0.01577(12) 0.00386(7) 0.00159(7) -0.00147(6)
N1 0.0161(9) 0.0235(9) 0.0269(10) -0.0006(8) 0.0030(7) 0.0000(6)
C3 0.0141(8) 0.0097(8) 0.0162(9) 0.0019(7) 0.0024(7) 0.0029(6)
C1 0.0173(9) 0.0141(9) 0.0152(9) -0.0004(7) 0.0031(7) -0.0002(7)
C2 0.0169(9) 0.0140(9) 0.0165(10) 0.0012(8) 0.0021(7) 0.0019(7)
C5 0.0176(9) 0.0149(9) 0.0234(11) 0.0031(8) 0.0071(7) -0.0005(7)
C4 0.0151(9) 0.0130(9) 0.0179(10) 0.0004(7) -0.0005(7) -0.0011(7)
C8 0.0152(9) 0.0121(8) 0.0201(10) 0.0017(7) -0.0002(7) -0.0009(7)
C6 0.0309(11) 0.0150(9) 0.0161(10) 0.0020(8) 0.0071(8) 0.0022(7)
C7 0.0299(11) 0.0136(9) 0.0161(10) -0.0008(8) -0.0020(8) -0.0016(7)

loop_
_atom_type_symbol
_atom_type_description
_atom_type_scat_dispersion_real
_atom_type_scat_dispersion_imag
_atom_type_scat_source
C C 0.0033 0.0016 'International Tables Vol C Tables 4.2.6.8 and 6.1.1.4'
H H 0 0 'International Tables Vol C Tables 4.2.6.8 and 6.1.1.4'
N N 0.0061 0.0033 'International Tables Vol C Tables 4.2.6.8 and 6.1.1.4'
Se Se -0.0929 2.2259 'International Tables Vol C Tables 4.2.6.8 and 6.1.1.4'

loop_
_exptl_crystal_face_index_h
_exptl_crystal_face_index_k
_exptl_crystal_face_index_l
_exptl_crystal_face_perp_dist
0 1 -2 0.027
0 -1 2 0.05
0 1 2 0.117
0 -1 -2 0.047
3 0 -1 0.192
-3 0 1 0.237
-1 1 -2 0.13
1 -1 2 0.135
1 3 -5 0.06

loop_
_geom_angle_atom_site_label_1
_geom_angle_atom_site_label_2
_geom_angle_atom_site_label_3
_geom_angle
C1 Se1 C2 95.24(8)
C8 C3 C4 119.21(18)
C8 C3 C2 120.53(17)
C4 C3 C2 120.22(17)
N1 C1 Se1 177.69(19)
C3 C2 Se1 113.71(12)
C3 C2 H2A 108.8
Se1 C2 H2A 108.8
C3 C2 H2B 108.8
Se1 C2 H2B 108.8
H2A C2 H2B 107.7
C6 C5 C4 119.94(18)
C6 C5 H5 120
C4 C5 H5 120
C3 C4 C5 120.38(18)
C3 C4 H4 119.8
C5 C4 H4 119.8
C7 C8 C3 120.35(18)
C7 C8 H8 119.8
C3 C8 H8 119.8
C5 C6 C7 119.91(19)
C5 C6 H6 120
C7 C6 H6 120
C6 C7 C8 120.21(19)
C6 C7 H7 119.9
C8 C7 H7 119.9

loop_
_geom_bond_atom_site_label_1
_geom_bond_atom_site_label_2
_geom_bond_distance
Se1 C1 1.8505(19)
Se1 C2 1.9912(19)
N1 C1 1.146(3)
C3 C8 1.393(3)
C3 C4 1.394(2)
C3 C2 1.499(3)
C2 H2A 0.97
C2 H2B 0.97
C5 C6 1.387(3)
C5 C4 1.394(3)
C5 H5 0.93
C4 H4 0.93
C8 C7 1.390(3)
C8 H8 0.93
C6 C7 1.388(3)
C6 H6 0.93
C7 H7 0.93

loop_
_geom_hbond_atom_site_label_D
_geom_hbond_atom_site_label_H
_geom_hbond_atom_site_label_A
_geom_hbond_distance_DH
_geom_hbond_distance_HA
_geom_hbond_distance_DA
_geom_hbond_angle_DHA
_geom_hbond_site_symmetry_A
C2 H2A N1 0.97 2.59 3.559(3) 174.4 3

loop_
_geom_torsion_atom_site_label_1
_geom_torsion_atom_site_label_2
_geom_torsion_atom_site_label_3
_geom_torsion_atom_site_label_4
_geom_torsion
C8 C3 C2 Se1 -83.55(19)
C4 C3 C2 Se1 98.65(17)
C8 C3 C4 C5 0.1(3)
C2 C3 C4 C5 177.97(17)
C6 C5 C4 C3 -0.7(3)
C4 C3 C8 C7 0.5(3)
C2 C3 C8 C7 -177.31(17)
C4 C5 C6 C7 0.6(3)
C5 C6 C7 C8 0.1(3)
C3 C8 C7 C6 -0.6(3)
